data_7716922
loop_
_publ_author_name
'Besleaga, Iuliana'
'Fesenko, Anastasia A.'
'Paul, Anup'
'\<Sljuki\'c, Biljana'
'Rapta, Peter'
'Pombeiro, Armando J. L.'
'Shutalev, Anatoly D.'
'Arion, Vladimir B.'

_publ_section_title
;
 Nickel(ii) complexes with 14-membered bis-thiosemicarbazide and
 bis-isothiosemicarbazide ligands: synthesis, characterization and
 catalysis of oxygen evolution reaction
;
_journal_issue 38
_journal_name_full 'Dalton Transactions'
_journal_page_first 15826
_journal_page_last 15841
_journal_paper_doi 10.1039/D4DT02182G
_journal_volume 53
_journal_year 2024
_chemical_formula_moiety 'C18 H28 N6 Ni S2'
_chemical_formula_sum 'C18 H28 N6 Ni S2'
_chemical_formula_weight 451.29
_space_group_crystal_system monoclinic
_space_group_IT_number 14
_space_group_name_Hall '-P 2ybc'
_space_group_name_H-M_alt 'P 1 21/c 1'
_atom_sites_solution_hydrogens geom
_audit_creation_method SHELXL-2014
_audit_update_record
;
2024-01-09 deposited with the CCDC.	2024-08-21 downloaded from the CCDC.
;
_cell_angle_alpha 90
_cell_angle_beta 103.9050(10)
_cell_angle_gamma 90
_cell_formula_units_Z 4
_cell_length_a 11.5410(2)
_cell_length_b 13.7657(2)
_cell_length_c 13.0159(2)
_cell_measurement_reflns_used 9324
_cell_measurement_temperature 100(2)
_cell_measurement_theta_max 30.060
_cell_measurement_theta_min 2.188
_cell_volume 2007.24(6)
_computing_cell_refinement 'Bruker SAINT V8.38A'
_computing_data_collection 'Bruker APEX2'
_computing_data_reduction 'Bruker SAINT V8.38A'
_computing_molecular_graphics 'Bruker SHELXTL'
_computing_publication_material 'Bruker SHELXTL'
_computing_structure_refinement 'SHELXL-2014 (Sheldrick, 2014)'
_computing_structure_solution 'SHELXS-2014 (Sheldrick, 2014)'
_diffrn_ambient_temperature 100(2)
_diffrn_measured_fraction_theta_full 0.999
_diffrn_measured_fraction_theta_max 0.999
_diffrn_measurement_device_type 'Bruker D8 Venture'
_diffrn_measurement_method '\f and \w scans'
_diffrn_radiation_type MoK\a
_diffrn_radiation_wavelength 0.71073
_diffrn_reflns_av_R_equivalents 0.0434
_diffrn_reflns_av_unetI/netI 0.0198
_diffrn_reflns_Laue_measured_fraction_full 0.999
_diffrn_reflns_Laue_measured_fraction_max 0.999
_diffrn_reflns_limit_h_max 14
_diffrn_reflns_limit_h_min -16
_diffrn_reflns_limit_k_max 19
_diffrn_reflns_limit_k_min -19
_diffrn_reflns_limit_l_max 18
_diffrn_reflns_limit_l_min -18
_diffrn_reflns_number 74695
_diffrn_reflns_point_group_measured_fraction_full 0.999
_diffrn_reflns_point_group_measured_fraction_max 0.999
_diffrn_reflns_theta_full 25.242
_diffrn_reflns_theta_max 30.079
_diffrn_reflns_theta_min 1.818
_exptl_absorpt_coefficient_mu 1.191
_exptl_absorpt_correction_T_max 0.5642
_exptl_absorpt_correction_T_min 0.5240
_exptl_absorpt_correction_type multi-scan
_exptl_absorpt_process_details SADABS
_exptl_crystal_colour red
_exptl_crystal_density_diffrn 1.493
_exptl_crystal_description block
_exptl_crystal_F_000 952
_exptl_crystal_size_max 0.312
_exptl_crystal_size_mid 0.175
_exptl_crystal_size_min 0.143
_refine_diff_density_max 0.478
_refine_diff_density_min -0.374
_refine_diff_density_rms 0.061
_refine_ls_extinction_method none
_refine_ls_goodness_of_fit_ref 1.021
_refine_ls_hydrogen_treatment constr
_refine_ls_matrix_type full
_refine_ls_number_parameters 267
_refine_ls_number_reflns 5901
_refine_ls_number_restraints 1
_refine_ls_restrained_S_all 1.047
_refine_ls_R_factor_all 0.0318
_refine_ls_R_factor_gt 0.0254
_refine_ls_shift/su_max 0.002
_refine_ls_shift/su_mean 0.000
_refine_ls_structure_factor_coef Fsqd
_refine_ls_weighting_details 'w=1/[\s^2^(Fo^2^)+(0.0284P)^2^+1.0806P] where P=(Fo^2^+2Fc^2^)/3'
_refine_ls_weighting_scheme calc
_refine_ls_wR_factor_gt 0.0620
_refine_ls_wR_factor_ref 0.0639
_reflns_Friedel_coverage 0.000
_reflns_number_gt 5175
_reflns_number_total 5901
_reflns_threshold_expression 'I > 2\s(I)'
_cod_data_source_file d4dt02182g2.cif
_cod_data_source_block iube031b
_cod_depositor_comments 'Adding full bibliography for 7716919--7716923.cif.'
_cod_original_sg_symbol_H-M 'P 21/c'
_cod_database_code 7716922
_shelx_space_group_comment
;
The symmetry employed for this shelxl refinement is uniquely defined
by the following loop, which should always be used as a source of
symmetry information in preference to the above space-group names.
They are only intended as comments.
;
_shelx_estimated_absorpt_t_min 0.708
_shelx_estimated_absorpt_t_max 0.848
_shelxl_version_number 2014-3

loop_
_space_group_symop_operation_xyz
'x, y, z'
'-x, y+1/2, -z+1/2'
'-x, -y, -z'
'x, -y-1/2, z-1/2'

loop_
_atom_site_label
_atom_site_type_symbol
_atom_site_fract_x
_atom_site_fract_y
_atom_site_fract_z
_atom_site_U_iso_or_equiv
_atom_site_adp_type
_atom_site_occupancy
_atom_site_site_symmetry_order
_atom_site_calc_flag
_atom_site_refinement_flags_posn
_atom_site_refinement_flags_adp
_atom_site_refinement_flags_occupancy
_atom_site_disorder_assembly
_atom_site_disorder_group
Ni1 Ni 0.74044(2) 0.09459(2) 0.42442(2) 0.01474(5) Uani 1 1 d . . . . .
S1 S 0.52967(3) -0.03599(3) 0.13852(3) 0.02762(8) Uani 1 1 d . . . . .
N1 N 0.57700(9) 0.09245(7) 0.40820(8) 0.0175(2) Uani 1 1 d . . . . .
S2 S 0.91001(3) 0.35972(2) 0.56811(3) 0.02557(8) Uani 1 1 d . . . . .
N2 N 0.51174(10) 0.05058(8) 0.31388(8) 0.0192(2) Uani 1 1 d . . . . .
C3 C 0.58948(11) 0.00829(9) 0.26824(9) 0.0184(2) Uani 1 1 d . . . . .
N4 N 0.70666(9) 0.00204(8) 0.31457(8) 0.01682(19) Uani 1 1 d . . . . .
C5 C 0.79038(11) -0.04346(9) 0.25993(10) 0.0188(2) Uani 1 1 d . . . . .
H5 H 0.7817 -0.0110 0.1898 0.023 Uiso 1 1 calc R U . . .
C6 C 0.92026(11) -0.03218(9) 0.32372(9) 0.0182(2) Uani 1 1 d . . . . .
H6 H 0.9329 -0.0788 0.3843 0.022 Uiso 1 1 calc R U . . .
C7 C 0.95907(11) 0.06641(9) 0.36868(9) 0.0174(2) Uani 1 1 d . . . . .
N8 N 0.89714(9) 0.11632(8) 0.41971(8) 0.01639(19) Uani 1 1 d . . . . .
N9 N 0.94630(10) 0.20421(8) 0.46362(8) 0.0190(2) Uani 1 1 d . . . . .
C10 C 0.87061(11) 0.24237(9) 0.51440(9) 0.0181(2) Uani 1 1 d . . . . .
N11 N 0.76996(9) 0.19812(8) 0.52224(8) 0.0176(2) Uani 1 1 d . . . . .
C12 C 0.68925(11) 0.24048(9) 0.58202(10) 0.0204(2) Uani 1 1 d . . . . .
H12 H 0.6644 0.3064 0.5524 0.025 Uiso 1 1 calc R U . . .
C13 C 0.57713(12) 0.17857(11) 0.57255(12) 0.0267(3) Uani 1 1 d . . . . .
H13 H 0.6054 0.1206 0.6180 0.032 Uiso 1 1 calc R U . A 1
C14 C 0.51805(11) 0.13641(9) 0.46630(10) 0.0195(2) Uani 1 1 d . . . . .
C15 C 0.76864(13) -0.15286(10) 0.24137(12) 0.0275(3) Uani 1 1 d . . . . .
H15A H 0.7878 -0.1869 0.3095 0.041 Uiso 1 1 calc R U . . .
H15B H 0.8196 -0.1775 0.1968 0.041 Uiso 1 1 calc R U . . .
H15C H 0.6847 -0.1640 0.2060 0.041 Uiso 1 1 calc R U . . .
C16 C 0.74686(13) 0.25113(12) 0.70081(11) 0.0293(3) Uani 1 1 d . . . . .
H16A H 0.7696 0.1869 0.7315 0.044 Uiso 1 1 calc R U . . .
H16B H 0.6897 0.2811 0.7360 0.044 Uiso 1 1 calc R U . . .
H16C H 0.8181 0.2922 0.7107 0.044 Uiso 1 1 calc R U . . .
C17 C 1.01247(12) -0.05664(10) 0.25926(10) 0.0217(2) Uani 1 1 d . . . . .
H17A H 1.0297 -0.1272 0.2621 0.026 Uiso 1 1 calc R U . . .
H17B H 0.9825 -0.0371 0.1844 0.026 Uiso 1 1 calc R U . . .
C18 C 1.12453(12) 0.00131(10) 0.31155(10) 0.0224(3) Uani 1 1 d . . . . .
H18A H 1.1752 -0.0360 0.3706 0.027 Uiso 1 1 calc R U . . .
H18B H 1.1719 0.0166 0.2595 0.027 Uiso 1 1 calc R U . . .
C19 C 1.07873(12) 0.09459(10) 0.35254(11) 0.0223(3) Uani 1 1 d . . . . .
H19A H 1.1328 0.1158 0.4199 0.027 Uiso 1 1 calc R U . . .
H19B H 1.0713 0.1477 0.3000 0.027 Uiso 1 1 calc R U . . .
C20A C 0.4773(2) 0.2224(2) 0.6192(2) 0.0206(5) Uani 0.6 1 d . . P B 1
H20A H 0.4548 0.1776 0.6706 0.025 Uiso 0.6 1 calc R U P B 1
H20B H 0.5018 0.2855 0.6540 0.025 Uiso 0.6 1 calc R U P B 1
C20B C 0.4694(4) 0.2498(3) 0.5806(4) 0.0228(8) Uani 0.4 1 d . . P B 2
H20C H 0.4718 0.2649 0.6554 0.027 Uiso 0.4 1 calc R U P B 2
H20D H 0.4742 0.3114 0.5424 0.027 Uiso 0.4 1 calc R U P B 2
C21A C 0.3748(2) 0.2348(2) 0.5199(2) 0.0227(5) Uani 0.6 1 d D . P B 1
H21A H 0.3817 0.2980 0.4855 0.027 Uiso 0.6 1 calc R U P B 1
H21B H 0.2968 0.2324 0.5389 0.027 Uiso 0.6 1 calc R U P B 1
C21B C 0.3555(4) 0.1946(3) 0.5292(3) 0.0225(8) Uani 0.4 1 d D . P B 2
H21C H 0.3351 0.1467 0.5789 0.027 Uiso 0.4 1 calc R U P B 2
H21D H 0.2875 0.2396 0.5053 0.027 Uiso 0.4 1 calc R U P B 2
C22 C 0.38558(12) 0.14787(10) 0.44236(12) 0.0259(3) Uani 1 1 d D . . . .
H22C H 0.3577 0.1872 0.3774 0.031 Uiso 0.4 1 calc R U P B 2
H22D H 0.3466 0.0834 0.4305 0.031 Uiso 0.4 1 calc R U P B 2
H22A H 0.3460 0.0883 0.4595 0.031 Uiso 0.6 1 calc R U P B 1
H22B H 0.3520 0.1655 0.3674 0.031 Uiso 0.6 1 calc R U P B 1
C23 C 0.37368(12) -0.00539(13) 0.11792(11) 0.0303(3) Uani 1 1 d . . . . .
H23A H 0.3320 -0.0208 0.0449 0.045 Uiso 1 1 calc R U . . .
H23B H 0.3658 0.0641 0.1309 0.045 Uiso 1 1 calc R U . . .
H23C H 0.3386 -0.0430 0.1668 0.045 Uiso 1 1 calc R U . . .
C24 C 1.05623(12) 0.37514(10) 0.54339(11) 0.0241(3) Uani 1 1 d . . . . .
H24A H 1.0523 0.3622 0.4686 0.036 Uiso 1 1 calc R U . . .
H24B H 1.1122 0.3297 0.5875 0.036 Uiso 1 1 calc R U . . .
H24C H 1.0836 0.4419 0.5606 0.036 Uiso 1 1 calc R U . . .

loop_
_atom_site_aniso_label
_atom_site_aniso_U_11
_atom_site_aniso_U_22
_atom_site_aniso_U_33
_atom_site_aniso_U_23
_atom_site_aniso_U_13
_atom_site_aniso_U_12
Ni1 0.01482(8) 0.01488(8) 0.01373(7) -0.00167(5) 0.00187(5) -0.00076(5)
S1 0.02291(16) 0.0409(2) 0.01687(15) -0.00787(13) 0.00061(12) -0.00379(14)
N1 0.0173(5) 0.0154(5) 0.0181(5) -0.0016(4) 0.0009(4) -0.0009(4)
S2 0.02136(15) 0.01979(15) 0.03511(18) -0.00886(13) 0.00592(13) -0.00464(12)
N2 0.0187(5) 0.0207(5) 0.0163(5) -0.0024(4) 0.0004(4) -0.0026(4)
C3 0.0207(6) 0.0183(6) 0.0146(5) 0.0004(4) 0.0013(4) -0.0041(5)
N4 0.0180(5) 0.0171(5) 0.0147(4) -0.0022(4) 0.0024(4) -0.0011(4)
C5 0.0212(6) 0.0200(6) 0.0153(5) -0.0016(4) 0.0045(4) -0.0007(5)
C6 0.0201(6) 0.0192(6) 0.0148(5) 0.0002(4) 0.0032(4) 0.0015(4)
C7 0.0167(5) 0.0205(6) 0.0135(5) 0.0013(4) 0.0008(4) 0.0010(4)
N8 0.0169(5) 0.0175(5) 0.0132(4) -0.0001(4) 0.0004(4) -0.0012(4)
N9 0.0183(5) 0.0186(5) 0.0187(5) -0.0030(4) 0.0018(4) -0.0030(4)
C10 0.0187(5) 0.0168(5) 0.0165(5) -0.0009(4) -0.0006(4) -0.0016(4)
N11 0.0174(5) 0.0179(5) 0.0167(5) -0.0031(4) 0.0028(4) -0.0018(4)
C12 0.0198(6) 0.0187(6) 0.0224(6) -0.0048(5) 0.0041(5) 0.0012(5)
C13 0.0209(6) 0.0288(7) 0.0320(7) -0.0147(6) 0.0097(5) -0.0021(5)
C14 0.0163(5) 0.0161(5) 0.0251(6) -0.0016(5) 0.0032(5) 0.0004(4)
C15 0.0280(7) 0.0225(6) 0.0334(7) -0.0108(5) 0.0100(6) -0.0030(5)
C16 0.0272(7) 0.0374(8) 0.0239(6) -0.0131(6) 0.0074(5) -0.0039(6)
C17 0.0218(6) 0.0230(6) 0.0206(6) -0.0013(5) 0.0053(5) 0.0036(5)
C18 0.0185(6) 0.0280(7) 0.0208(6) 0.0004(5) 0.0046(5) 0.0031(5)
C19 0.0181(6) 0.0268(6) 0.0221(6) -0.0025(5) 0.0051(5) -0.0017(5)
C20A 0.0200(11) 0.0230(14) 0.0195(13) -0.0008(10) 0.0062(10) 0.0015(10)
C20B 0.0230(18) 0.023(2) 0.026(2) -0.0036(15) 0.0118(18) 0.0041(15)
C21A 0.0214(12) 0.0286(14) 0.0204(11) 0.0038(11) 0.0094(9) 0.0044(11)
C21B 0.0176(17) 0.027(2) 0.0271(18) 0.0063(17) 0.0125(13) -0.0005(16)
C22 0.0168(6) 0.0215(6) 0.0385(8) 0.0022(5) 0.0052(5) 0.0015(5)
C23 0.0204(6) 0.0456(9) 0.0221(6) -0.0046(6) -0.0001(5) -0.0074(6)
C24 0.0231(6) 0.0226(6) 0.0263(6) -0.0008(5) 0.0053(5) -0.0054(5)

loop_
_atom_type_symbol
_atom_type_description
_atom_type_scat_dispersion_real
_atom_type_scat_dispersion_imag
_atom_type_scat_source
C C 0.0033 0.0016 'International Tables Vol C Tables 4.2.6.8 and 6.1.1.4'
H H 0.0000 0.0000 'International Tables Vol C Tables 4.2.6.8 and 6.1.1.4'
N N 0.0061 0.0033 'International Tables Vol C Tables 4.2.6.8 and 6.1.1.4'
Ni Ni 0.3393 1.1124 'International Tables Vol C Tables 4.2.6.8 and 6.1.1.4'
S S 0.1246 0.1234 'International Tables Vol C Tables 4.2.6.8 and 6.1.1.4'

loop_
_geom_angle_atom_site_label_1
_geom_angle_atom_site_label_2
_geom_angle_atom_site_label_3
_geom_angle
_geom_angle_site_symmetry_1
_geom_angle_site_symmetry_3
_geom_angle_publ_flag
N1 Ni1 N8 168.26(5) . . ?
N1 Ni1 N4 83.29(5) . . ?
N8 Ni1 N4 96.31(5) . . ?
N1 Ni1 N11 95.91(5) . . ?
N8 Ni1 N11 83.15(5) . . ?
N4 Ni1 N11 173.47(5) . . ?
C3 S1 C23 101.98(6) . . ?
C14 N1 N2 117.43(11) . . ?
C14 N1 Ni1 126.61(9) . . ?
N2 N1 Ni1 115.21(8) . . ?
C10 S2 C24 101.47(6) . . ?
C3 N2 N1 107.13(10) . . ?
N2 C3 N4 122.95(11) . . ?
N2 C3 S1 115.34(9) . . ?
N4 C3 S1 121.66(10) . . ?
C3 N4 C5 121.15(10) . . ?
C3 N4 Ni1 107.42(8) . . ?
C5 N4 Ni1 127.94(8) . . ?
N4 C5 C15 113.09(11) . . ?
N4 C5 C6 111.38(10) . . ?
C15 C5 C6 106.57(11) . . ?
N4 C5 H5 108.6 . . ?
C15 C5 H5 108.6 . . ?
C6 C5 H5 108.6 . . ?
C7 C6 C5 117.53(10) . . ?
C7 C6 C17 103.24(10) . . ?
C5 C6 C17 113.26(10) . . ?
C7 C6 H6 107.4 . . ?
C5 C6 H6 107.4 . . ?
C17 C6 H6 107.4 . . ?
N8 C7 C19 125.47(12) . . ?
N8 C7 C6 122.22(11) . . ?
C19 C7 C6 112.21(11) . . ?
C7 N8 N9 116.88(11) . . ?
C7 N8 Ni1 126.91(9) . . ?
N9 N8 Ni1 115.50(8) . . ?
C10 N9 N8 107.19(10) . . ?
N9 C10 N11 123.15(11) . . ?
N9 C10 S2 114.85(9) . . ?
N11 C10 S2 121.97(10) . . ?
C10 N11 C12 122.16(10) . . ?
C10 N11 Ni1 108.17(8) . . ?
C12 N11 Ni1 128.47(8) . . ?
N11 C12 C13 111.57(10) . . ?
N11 C12 C16 113.23(11) . . ?
C13 C12 C16 106.71(11) . . ?
N11 C12 H12 108.4 . . ?
C13 C12 H12 108.4 . . ?
C16 C12 H12 108.4 . . ?
C14 C13 C12 118.50(12) . . ?
C14 C13 C20A 107.17(14) . . ?
C12 C13 C20A 116.51(15) . . ?
C14 C13 C20B 96.22(19) . . ?
C12 C13 C20B 107.90(19) . . ?
C14 C13 H13 104.3 . . ?
C12 C13 H13 104.3 . . ?
C20A C13 H13 104.3 . . ?
N1 C14 C22 126.00(12) . . ?
N1 C14 C13 122.43(11) . . ?
C22 C14 C13 111.49(11) . . ?
C5 C15 H15A 109.5 . . ?
C5 C15 H15B 109.5 . . ?
H15A C15 H15B 109.5 . . ?
C5 C15 H15C 109.5 . . ?
H15A C15 H15C 109.5 . . ?
H15B C15 H15C 109.5 . . ?
C12 C16 H16A 109.5 . . ?
C12 C16 H16B 109.5 . . ?
H16A C16 H16B 109.5 . . ?
C12 C16 H16C 109.5 . . ?
H16A C16 H16C 109.5 . . ?
H16B C16 H16C 109.5 . . ?
C18 C17 C6 105.29(10) . . ?
C18 C17 H17A 110.7 . . ?
C6 C17 H17A 110.7 . . ?
C18 C17 H17B 110.7 . . ?
C6 C17 H17B 110.7 . . ?
H17A C17 H17B 108.8 . . ?
C19 C18 C17 105.42(10) . . ?
C19 C18 H18A 110.7 . . ?
C17 C18 H18A 110.7 . . ?
C19 C18 H18B 110.7 . . ?
C17 C18 H18B 110.7 . . ?
H18A C18 H18B 108.8 . . ?
C7 C19 C18 103.81(11) . . ?
C7 C19 H19A 111.0 . . ?
C18 C19 H19A 111.0 . . ?
C7 C19 H19B 111.0 . . ?
C18 C19 H19B 111.0 . . ?
H19A C19 H19B 109.0 . . ?
C21A C20A C13 102.05(19) . . ?
C21A C20A H20A 111.4 . . ?
C13 C20A H20A 111.4 . . ?
C21A C20A H20B 111.4 . . ?
C13 C20A H20B 111.4 . . ?
H20A C20A H20B 109.2 . . ?
C21B C20B C13 105.4(3) . . ?
C21B C20B H20C 110.7 . . ?
C13 C20B H20C 110.7 . . ?
C21B C20B H20D 110.7 . . ?
C13 C20B H20D 110.7 . . ?
H20C C20B H20D 108.8 . . ?
C20A C21A C22 106.7(2) . . ?
C20A C21A H21A 110.4 . . ?
C22 C21A H21A 110.4 . . ?
C20A C21A H21B 110.4 . . ?
C22 C21A H21B 110.4 . . ?
H21A C21A H21B 108.6 . . ?
C22 C21B C20B 103.0(3) . . ?
C22 C21B H21C 111.2 . . ?
C20B C21B H21C 111.2 . . ?
C22 C21B H21D 111.2 . . ?
C20B C21B H21D 111.2 . . ?
H21C C21B H21D 109.1 . . ?
C21B C22 C14 108.5(2) . . ?
C14 C22 C21A 100.33(14) . . ?
C21B C22 H22C 110.0 . . ?
C14 C22 H22C 110.0 . . ?
C21B C22 H22D 110.0 . . ?
C14 C22 H22D 110.0 . . ?
H22C C22 H22D 108.4 . . ?
C14 C22 H22A 111.7 . . ?
C21A C22 H22A 111.7 . . ?
C14 C22 H22B 111.7 . . ?
C21A C22 H22B 111.7 . . ?
H22A C22 H22B 109.5 . . ?
S1 C23 H23A 109.5 . . ?
S1 C23 H23B 109.5 . . ?
H23A C23 H23B 109.5 . . ?
S1 C23 H23C 109.5 . . ?
H23A C23 H23C 109.5 . . ?
H23B C23 H23C 109.5 . . ?
S2 C24 H24A 109.5 . . ?
S2 C24 H24B 109.5 . . ?
H24A C24 H24B 109.5 . . ?
S2 C24 H24C 109.5 . . ?
H24A C24 H24C 109.5 . . ?
H24B C24 H24C 109.5 . . ?

loop_
_geom_bond_atom_site_label_1
_geom_bond_atom_site_label_2
_geom_bond_distance
_geom_bond_site_symmetry_2
_geom_bond_publ_flag
Ni1 N1 1.8471(11) . ?
Ni1 N8 1.8486(11) . ?
Ni1 N4 1.8845(10) . ?
Ni1 N11 1.8868(10) . ?
S1 C3 1.7717(12) . ?
S1 C23 1.8050(15) . ?
N1 C14 1.2839(16) . ?
N1 N2 1.4008(14) . ?
S2 C10 1.7754(13) . ?
S2 C24 1.8048(14) . ?
N2 C3 1.3239(17) . ?
C3 N4 1.3447(16) . ?
N4 C5 1.4703(16) . ?
C5 C15 1.5363(18) . ?
C5 C6 1.5370(17) . ?
C5 H5 1.0000 . ?
C6 C7 1.5030(17) . ?
C6 C17 1.5424(18) . ?
C6 H6 1.0000 . ?
C7 N8 1.2854(16) . ?
C7 C19 1.4971(17) . ?
N8 N9 1.3987(14) . ?
N9 C10 1.3242(17) . ?
C10 N11 1.3370(16) . ?
N11 C12 1.4702(16) . ?
C12 C13 1.5295(19) . ?
C12 C16 1.5362(18) . ?
C12 H12 1.0000 . ?
C13 C14 1.5037(18) . ?
C13 C20A 1.547(3) . ?
C13 C20B 1.607(4) . ?
C13 H13 1.0000 . ?
C14 C22 1.4934(18) . ?
C15 H15A 0.9800 . ?
C15 H15B 0.9800 . ?
C15 H15C 0.9800 . ?
C16 H16A 0.9800 . ?
C16 H16B 0.9800 . ?
C16 H16C 0.9800 . ?
C17 C18 1.5326(19) . ?
C17 H17A 0.9900 . ?
C17 H17B 0.9900 . ?
C18 C19 1.5325(18) . ?
C18 H18A 0.9900 . ?
C18 H18B 0.9900 . ?
C19 H19A 0.9900 . ?
C19 H19B 0.9900 . ?
C20A C21A 1.538(4) . ?
C20A H20A 0.9900 . ?
C20A H20B 0.9900 . ?
C20B C21B 1.526(6) . ?
C20B H20C 0.9900 . ?
C20B H20D 0.9900 . ?
C21A C22 1.589(3) . ?
C21A H21A 0.9900 . ?
C21A H21B 0.9900 . ?
C21B C22 1.415(4) . ?
C21B H21C 0.9900 . ?
C21B H21D 0.9900 . ?
C22 H22C 0.9900 . ?
C22 H22D 0.9900 . ?
C22 H22A 0.9900 . ?
C22 H22B 0.9900 . ?
C23 H23A 0.9800 . ?
C23 H23B 0.9800 . ?
C23 H23C 0.9800 . ?
C24 H24A 0.9800 . ?
C24 H24B 0.9800 . ?
C24 H24C 0.9800 . ?

loop_
_geom_hbond_atom_site_label_D
_geom_hbond_atom_site_label_H
_geom_hbond_atom_site_label_A
_geom_hbond_distance_DH
_geom_hbond_distance_HA
_geom_hbond_distance_DA
_geom_hbond_angle_DHA
_geom_hbond_site_symmetry_A
C15 H15C S1 0.98 2.51 3.1957(16) 126.5 .
C16 H16C S2 0.98 2.53 3.2133(16) 127.1 .

loop_
_geom_torsion_atom_site_label_1
_geom_torsion_atom_site_label_2
_geom_torsion_atom_site_label_3
_geom_torsion_atom_site_label_4
_geom_torsion
_geom_torsion_site_symmetry_1
_geom_torsion_site_symmetry_2
_geom_torsion_site_symmetry_3
_geom_torsion_site_symmetry_4
_geom_torsion_publ_flag
N8 Ni1 N1 C14 -97.2(2) . . . . ?
N4 Ni1 N1 C14 174.04(12) . . . . ?
N11 Ni1 N1 C14 -12.48(12) . . . . ?
N8 Ni1 N1 N2 72.5(2) . . . . ?
N4 Ni1 N1 N2 -16.18(8) . . . . ?
N11 Ni1 N1 N2 157.30(8) . . . . ?
C14 N1 N2 C3 -178.93(11) . . . . ?
Ni1 N1 N2 C3 10.30(12) . . . . ?
N1 N2 C3 N4 5.75(16) . . . . ?
N1 N2 C3 S1 -171.89(8) . . . . ?
C23 S1 C3 N2 -0.77(12) . . . . ?
C23 S1 C3 N4 -178.44(11) . . . . ?
N2 C3 N4 C5 -178.48(11) . . . . ?
S1 C3 N4 C5 -0.99(16) . . . . ?
N2 C3 N4 Ni1 -17.99(15) . . . . ?
S1 C3 N4 Ni1 159.51(7) . . . . ?
N1 Ni1 N4 C3 17.32(8) . . . . ?
N8 Ni1 N4 C3 -150.87(8) . . . . ?
N1 Ni1 N4 C5 176.08(11) . . . . ?
N8 Ni1 N4 C5 7.89(11) . . . . ?
C3 N4 C5 C15 -66.07(15) . . . . ?
Ni1 N4 C5 C15 137.75(10) . . . . ?
C3 N4 C5 C6 173.94(11) . . . . ?
Ni1 N4 C5 C6 17.77(15) . . . . ?
N4 C5 C6 C7 -46.10(14) . . . . ?
C15 C5 C6 C7 -169.87(11) . . . . ?
N4 C5 C6 C17 -166.44(10) . . . . ?
C15 C5 C6 C17 69.79(13) . . . . ?
C5 C6 C7 N8 47.74(16) . . . . ?
C17 C6 C7 N8 173.19(11) . . . . ?
C5 C6 C7 C19 -135.78(11) . . . . ?
C17 C6 C7 C19 -10.33(13) . . . . ?
C19 C7 N8 N9 -0.03(17) . . . . ?
C6 C7 N8 N9 175.97(10) . . . . ?
C19 C7 N8 Ni1 169.80(9) . . . . ?
C6 C7 N8 Ni1 -14.20(17) . . . . ?
N1 Ni1 N8 C7 -98.4(2) . . . . ?
N4 Ni1 N8 C7 -11.04(11) . . . . ?
N11 Ni1 N8 C7 175.51(11) . . . . ?
N1 Ni1 N8 N9 71.5(2) . . . . ?
N4 Ni1 N8 N9 158.92(8) . . . . ?
N11 Ni1 N8 N9 -14.54(8) . . . . ?
C7 N8 N9 C10 -178.42(11) . . . . ?
Ni1 N8 N9 C10 10.58(12) . . . . ?
N8 N9 C10 N11 2.55(16) . . . . ?
N8 N9 C10 S2 -175.35(8) . . . . ?
C24 S2 C10 N9 -6.76(11) . . . . ?
C24 S2 C10 N11 175.31(10) . . . . ?
N9 C10 N11 C12 177.94(11) . . . . ?
S2 C10 N11 C12 -4.30(17) . . . . ?
N9 C10 N11 Ni1 -13.58(15) . . . . ?
S2 C10 N11 Ni1 164.18(7) . . . . ?
N1 Ni1 N11 C10 -153.86(9) . . . . ?
N8 Ni1 N11 C10 14.36(8) . . . . ?
N1 Ni1 N11 C12 13.66(11) . . . . ?
N8 Ni1 N11 C12 -178.12(11) . . . . ?
C10 N11 C12 C13 176.37(12) . . . . ?
Ni1 N11 C12 C13 10.40(16) . . . . ?
C10 N11 C12 C16 -63.23(16) . . . . ?
Ni1 N11 C12 C16 130.81(11) . . . . ?
N11 C12 C13 C14 -41.69(17) . . . . ?
C16 C12 C13 C14 -165.86(12) . . . . ?
N11 C12 C13 C20A -171.95(16) . . . . ?
C16 C12 C13 C20A 63.89(19) . . . . ?
N11 C12 C13 C20B -149.4(2) . . . . ?
C16 C12 C13 C20B 86.4(2) . . . . ?
N2 N1 C14 C22 -0.49(19) . . . . ?
Ni1 N1 C14 C22 169.09(10) . . . . ?
N2 N1 C14 C13 175.93(12) . . . . ?
Ni1 N1 C14 C13 -14.49(18) . . . . ?
C12 C13 C14 N1 47.24(19) . . . . ?
C20A C13 C14 N1 -178.38(16) . . . . ?
C20B C13 C14 N1 161.5(2) . . . . ?
C12 C13 C14 C22 -135.87(13) . . . . ?
C20A C13 C14 C22 -1.50(19) . . . . ?
C20B C13 C14 C22 -21.6(2) . . . . ?
C7 C6 C17 C18 26.00(13) . . . . ?
C5 C6 C17 C18 154.17(11) . . . . ?
C6 C17 C18 C19 -32.62(13) . . . . ?
N8 C7 C19 C18 166.93(12) . . . . ?
C6 C7 C19 C18 -9.41(14) . . . . ?
C17 C18 C19 C7 25.58(13) . . . . ?
C14 C13 C20A C21A -19.9(2) . . . . ?
C12 C13 C20A C21A 115.6(2) . . . . ?
C20B C13 C20A C21A 43.4(5) . . . . ?
C14 C13 C20B C21B 35.9(3) . . . . ?
C12 C13 C20B C21B 158.6(3) . . . . ?
C20A C13 C20B C21B -84.9(6) . . . . ?
C13 C20A C21A C22 33.5(3) . . . . ?
C13 C20B C21B C22 -38.8(4) . . . . ?
C20B C21B C22 C14 24.5(3) . . . . ?
C20B C21B C22 C21A -47.7(5) . . . . ?
N1 C14 C22 C21B 176.0(2) . . . . ?
C13 C14 C22 C21B -0.8(2) . . . . ?
N1 C14 C22 C21A -161.94(16) . . . . ?
C13 C14 C22 C21A 21.31(17) . . . . ?
C20A C21A C22 C21B 79.3(6) . . . . ?
C20A C21A C22 C14 -34.0(2) . . . . ?
